data_4077713
loop_
_publ_author_name
'Fraser, Christopher S. A.'
'Jenkins, Hilary A.'
'Jennings, Michael C.'
'Puddephatt, Richard J.'

_publ_section_title
;
 Organoplatinum(IV) Complexes with Hydrogen Bonds:&#x00A0; From Monomers
 to Polymers
;
_journal_issue 9
_journal_name_full Organometallics
_journal_page_first 1635
_journal_paper_doi 10.1021/om990942g
_journal_volume 19
_journal_year 2000
_chemical_formula_sum 'C40 H54 B F4 N3 O6 Pt'
_chemical_formula_weight 954.76
_chemical_name_systematic
; 
 ? 
;
_space_group_IT_number 14
_symmetry_cell_setting monoclinic
_symmetry_space_group_name_Hall '-P 2yn'
_symmetry_space_group_name_H-M 'P 1 21/n 1'
_atom_sites_solution_hydrogens geom
_atom_sites_solution_primary direct
_atom_sites_solution_secondary difmap
_audit_creation_method SHELXL-97
_cell_angle_alpha 90.00
_cell_angle_beta 103.6780(10)
_cell_angle_gamma 90.00
_cell_formula_units_Z 4
_cell_length_a 17.0747(2)
_cell_length_b 14.7560(2)
_cell_length_c 17.3898(2)
_cell_measurement_temperature 292(2)
_cell_volume 4257.18(9)
_computing_cell_refinement 'Nonius DENZO'
_computing_data_collection 'Nonius COLLECT'
_computing_data_reduction 'Nonius DENZO'
_computing_molecular_graphics 'Bruker SHELXTL'
_computing_publication_material 'Bruker SHELXTL'
_computing_structure_refinement 'SHELXL-97 (Sheldrick, 1997)'
_computing_structure_solution 'SHELXS-97 (Sheldrick, 1990)'
_diffrn_ambient_temperature 292(2)
_diffrn_measured_fraction_theta_full 0.996
_diffrn_measured_fraction_theta_max 0.996
_diffrn_measurement_device_type 'Nonius Kappa CCD'
_diffrn_measurement_method 'phi/omega scans'
_diffrn_radiation_monochromator graphite
_diffrn_radiation_source 'fine-focus sealed tube'
_diffrn_radiation_type MoK\a
_diffrn_radiation_wavelength 0.71073
_diffrn_reflns_av_R_equivalents 0.0560
_diffrn_reflns_av_sigmaI/netI 0.0307
_diffrn_reflns_limit_h_max 21
_diffrn_reflns_limit_h_min 0
_diffrn_reflns_limit_k_max 18
_diffrn_reflns_limit_k_min 0
_diffrn_reflns_limit_l_max 21
_diffrn_reflns_limit_l_min -22
_diffrn_reflns_number 35450
_diffrn_reflns_theta_full 27.11
_diffrn_reflns_theta_max 27.11
_diffrn_reflns_theta_min 3.60
_exptl_absorpt_coefficient_mu 3.360
_exptl_absorpt_correction_T_max 0.7109
_exptl_absorpt_correction_T_min 0.3776
_exptl_absorpt_correction_type Scalepack
_exptl_crystal_colour colourless
_exptl_crystal_density_diffrn 1.490
_exptl_crystal_density_method 'not measured'
_exptl_crystal_description block
_exptl_crystal_F_000 1928
_exptl_crystal_size_max 0.36
_exptl_crystal_size_mid 0.23
_exptl_crystal_size_min 0.11
_refine_diff_density_max 1.591
_refine_diff_density_min -1.571
_refine_diff_density_rms 0.107
_refine_ls_extinction_method none
_refine_ls_goodness_of_fit_ref 1.063
_refine_ls_hydrogen_treatment mixed
_refine_ls_matrix_type full
_refine_ls_number_parameters 510
_refine_ls_number_reflns 9358
_refine_ls_number_restraints 0
_refine_ls_restrained_S_all 1.063
_refine_ls_R_factor_all 0.0466
_refine_ls_R_factor_gt 0.0372
_refine_ls_shift/su_max 0.351
_refine_ls_shift/su_mean 0.006
_refine_ls_structure_factor_coef Fsqd
_refine_ls_weighting_details 'calc w=1/[\s^2^(Fo^2^)+(0.0612P)^2^+4.6494P] where P=(Fo^2^+2Fc^2^)/3'
_refine_ls_weighting_scheme calc
_refine_ls_wR_factor_gt 0.0987
_refine_ls_wR_factor_ref 0.1075
_reflns_number_gt 7890
_reflns_number_total 9358
_reflns_threshold_expression >2sigma(I)
_cod_data_source_file om990942g.cif
_cod_data_source_block complex_8
_cod_depositor_comments
;
The following automatic conversions were performed:

'_symmetry_cell_setting' value 'Monoclinic' changed to 'monoclinic'
according to /home/saulius/struct/CIF-dictionaries/cif_core.dic
dictionary named 'cif_core.dic' version 2.4.2 from 2011-04-26.

Automatic conversion script
Id: cif_fix_values 1715 2011-07-08 13:25:40Z adriana 
;
_cod_original_sg_symbol_H-M P2(1)/n
_cod_database_code 4077713

loop_
_symmetry_equiv_pos_as_xyz
'x, y, z'
'-x+1/2, y+1/2, -z+1/2'
'-x, -y, -z'
'x-1/2, -y-1/2, z-1/2'

loop_
_atom_site_label
_atom_site_type_symbol
_atom_site_fract_x
_atom_site_fract_y
_atom_site_fract_z
_atom_site_U_iso_or_equiv
_atom_site_adp_type
_atom_site_occupancy
_atom_site_symmetry_multiplicity
_atom_site_calc_flag
_atom_site_refinement_flags
Pt Pt 0.214203(8) 0.636314(10) 0.250540(8) 0.04059(7) Uani 1 1 d .
N1 N 0.1752(2) 0.6622(2) 0.35785(19) 0.0418(7) Uani 1 1 d .
C2 C 0.2046(3) 0.6217(3) 0.4277(3) 0.0494(10) Uani 1 1 d .
H2A H 0.2407 0.5740 0.4303 0.059 Uiso 1 1 calc R
C3 C 0.1832(3) 0.6483(3) 0.4959(3) 0.0554(11) Uani 1 1 d .
H3A H 0.2051 0.6185 0.5432 0.066 Uiso 1 1 calc R
C4 C 0.1298(3) 0.7186(3) 0.4947(2) 0.0502(10) Uani 1 1 d .
C5 C 0.0962(2) 0.7569(3) 0.4210(2) 0.0468(9) Uani 1 1 d .
H5A H 0.0574 0.8020 0.4168 0.056 Uiso 1 1 calc R
C6 C 0.1198(2) 0.7284(3) 0.3539(2) 0.0398(8) Uani 1 1 d .
C7 C 0.0926(2) 0.7730(3) 0.2758(2) 0.0396(8) Uani 1 1 d .
C8 C 0.0363(2) 0.8423(3) 0.2616(2) 0.0448(9) Uani 1 1 d .
H8A H 0.0101 0.8583 0.3007 0.054 Uiso 1 1 calc R
C9 C 0.0182(2) 0.8887(3) 0.1895(3) 0.0451(9) Uani 1 1 d .
C10 C 0.0605(3) 0.8609(3) 0.1338(3) 0.0474(9) Uani 1 1 d .
H10A H 0.0526 0.8907 0.0855 0.057 Uiso 1 1 calc R
C11 C 0.1134(3) 0.7899(3) 0.1503(2) 0.0467(9) Uani 1 1 d .
H11A H 0.1394 0.7717 0.1116 0.056 Uiso 1 1 calc R
N12 N 0.1297(2) 0.7453(2) 0.21931(18) 0.0409(7) Uani 1 1 d .
C13 C 0.1083(3) 0.7555(4) 0.5698(3) 0.0633(12) Uani 1 1 d .
C14 C -0.0454(3) 0.9628(3) 0.1731(3) 0.0579(11) Uani 1 1 d .
C15 C 0.0208(4) 0.7303(5) 0.5671(4) 0.0901(19) Uani 1 1 d .
H15A H 0.0152 0.6655 0.5655 0.135 Uiso 1 1 calc R
H15B H -0.0139 0.7561 0.5207 0.135 Uiso 1 1 calc R
H15C H 0.0062 0.7533 0.6135 0.135 Uiso 1 1 calc R
C16 C 0.1637(5) 0.7168(7) 0.6444(3) 0.115(3) Uani 1 1 d .
H16A H 0.2188 0.7290 0.6439 0.172 Uiso 1 1 calc R
H16B H 0.1557 0.6525 0.6462 0.172 Uiso 1 1 calc R
H16C H 0.1515 0.7445 0.6902 0.172 Uiso 1 1 calc R
C17 C 0.1170(5) 0.8580(5) 0.5723(4) 0.095(2) Uani 1 1 d .
H17A H 0.1030 0.8809 0.6190 0.143 Uiso 1 1 calc R
H17B H 0.0816 0.8838 0.5263 0.143 Uiso 1 1 calc R
H17C H 0.1717 0.8741 0.5733 0.143 Uiso 1 1 calc R
C18 C -0.0279(4) 1.0326(4) 0.2403(4) 0.0881(18) Uani 1 1 d .
H18A H -0.0219 1.0021 0.2902 0.132 Uiso 1 1 calc R
H18B H -0.0718 1.0748 0.2333 0.132 Uiso 1 1 calc R
H18C H 0.0209 1.0645 0.2396 0.132 Uiso 1 1 calc R
C19 C -0.0463(4) 1.0124(5) 0.0959(4) 0.089(2) Uani 1 1 d .
H19A H 0.0069 1.0344 0.0969 0.134 Uiso 1 1 calc R
H19B H -0.0831 1.0625 0.0900 0.134 Uiso 1 1 calc R
H19C H -0.0631 0.9714 0.0522 0.134 Uiso 1 1 calc R
C20 C -0.1271(3) 0.9170(5) 0.1679(4) 0.0871(19) Uani 1 1 d .
H20A H -0.1367 0.8727 0.1263 0.131 Uiso 1 1 calc R
H20B H -0.1691 0.9619 0.1569 0.131 Uiso 1 1 calc R
H20C H -0.1269 0.8878 0.2173 0.131 Uiso 1 1 calc R
N21 N 0.1180(2) 0.5355(2) 0.2174(2) 0.0469(8) Uani 1 1 d .
C22 C 0.1089(3) 0.4688(3) 0.2668(3) 0.0531(10) Uani 1 1 d .
H22A H 0.1415 0.4688 0.3179 0.064 Uiso 1 1 calc R
C23 C 0.0536(3) 0.4007(3) 0.2455(3) 0.0570(11) Uani 1 1 d .
H23A H 0.0490 0.3559 0.2818 0.068 Uiso 1 1 calc R
C24 C 0.0049(3) 0.3989(3) 0.1703(3) 0.0547(10) Uani 1 1 d .
C25 C 0.0131(3) 0.4683(3) 0.1187(3) 0.0596(11) Uani 1 1 d .
H25A H -0.0192 0.4697 0.0675 0.071 Uiso 1 1 calc R
C26 C 0.0696(3) 0.5349(3) 0.1443(3) 0.0541(10) Uani 1 1 d .
H26A H 0.0745 0.5814 0.1096 0.065 Uiso 1 1 calc R
C27 C -0.0541(3) 0.3223(4) 0.1467(4) 0.0673(13) Uani 1 1 d .
O28 O -0.0631(3) 0.2647(3) 0.1915(3) 0.1047(16) Uani 1 1 d .
O29 O -0.0926(3) 0.3265(3) 0.0721(3) 0.0842(11) Uani 1 1 d .
H29A H -0.1281 0.2878 0.0630 0.101 Uiso 1 1 calc R
C30 C 0.3082(3) 0.7300(3) 0.2728(3) 0.0529(10) Uani 1 1 d .
H30A H 0.3562 0.7011 0.2638 0.063 Uiso 1 1 calc R
H30B H 0.2944 0.7796 0.2354 0.063 Uiso 1 1 calc R
C31 C 0.3267(2) 0.7677(3) 0.3545(3) 0.0486(9) Uani 1 1 d .
C32 C 0.3855(3) 0.7293(3) 0.4140(3) 0.0598(11) Uani 1 1 d .
H32A H 0.4153 0.6806 0.4023 0.072 Uiso 1 1 calc R
C33 C 0.4008(3) 0.7618(3) 0.4899(3) 0.0598(11) Uani 1 1 d .
H33A H 0.4411 0.7351 0.5287 0.072 Uiso 1 1 calc R
C34 C 0.3574(3) 0.8333(3) 0.5096(3) 0.0521(10) Uani 1 1 d .
C35 C 0.3012(3) 0.8751(3) 0.4498(3) 0.0538(11) Uani 1 1 d .
H35A H 0.2738 0.9258 0.4614 0.065 Uiso 1 1 calc R
C36 C 0.2852(3) 0.8429(3) 0.3735(3) 0.0495(9) Uani 1 1 d .
H36A H 0.2466 0.8714 0.3343 0.059 Uiso 1 1 calc R
C37 C 0.3708(3) 0.8679(4) 0.5921(3) 0.0634(13) Uani 1 1 d .
O38 O 0.3346(3) 0.9326(3) 0.6088(2) 0.0819(11) Uani 1 1 d .
O39 O 0.4243(3) 0.8226(3) 0.6431(2) 0.0858(12) Uani 1 1 d .
H39A H 0.4353 0.8500 0.6853 0.103 Uiso 1 1 calc R
C40 C 0.2449(3) 0.6180(3) 0.1442(3) 0.0576(12) Uani 1 1 d .
H40A H 0.3011 0.6316 0.1503 0.086 Uiso 1 1 calc R
H40B H 0.2132 0.6577 0.1052 0.086 Uiso 1 1 calc R
H40C H 0.2349 0.5563 0.1274 0.086 Uiso 1 1 calc R
C41 C 0.2972(3) 0.5351(3) 0.2926(3) 0.0530(10) Uani 1 1 d .
H41A H 0.2714 0.4771 0.2825 0.080 Uiso 1 1 calc R
H41B H 0.3182 0.5427 0.3485 0.080 Uiso 1 1 calc R
H41C H 0.3406 0.5386 0.2662 0.080 Uiso 1 1 calc R
C60 C 0.4085(5) 0.9130(6) 0.8260(4) 0.096(2) Uani 1 1 d .
C61 C 0.3313(9) 0.8882(17) 0.8004(7) 0.304(14) Uani 1 1 d .
H61A H 0.3031 0.9327 0.7638 0.456 Uiso 1 1 calc R
H61B H 0.3068 0.8838 0.8446 0.456 Uiso 1 1 calc R
H61C H 0.3285 0.8305 0.7744 0.456 Uiso 1 1 calc R
C62 C 0.4465(6) 0.9478(7) 0.9053(5) 0.123(3) Uani 1 1 d .
H62A H 0.4648 0.8980 0.9404 0.185 Uiso 1 1 calc R
H62B H 0.4079 0.9828 0.9249 0.185 Uiso 1 1 calc R
H62C H 0.4915 0.9855 0.9023 0.185 Uiso 1 1 calc R
O63 O 0.4569(4) 0.8853(5) 0.7878(4) 0.139(2) Uani 1 1 d .
C70 C -0.1394(6) 0.8903(6) 0.4154(6) 0.119(3) Uani 1 1 d .
C71 C -0.1430(8) 0.9135(7) 0.4967(7) 0.172(6) Uani 1 1 d .
H71A H -0.1464 0.8589 0.5258 0.258 Uiso 1 1 calc R
H71B H -0.1896 0.9503 0.4955 0.258 Uiso 1 1 calc R
H71C H -0.0953 0.9463 0.5220 0.258 Uiso 1 1 calc R
C72 C -0.2185(8) 0.8775(9) 0.3600(10) 0.196(7) Uani 1 1 d .
H72A H -0.2343 0.9327 0.3312 0.293 Uiso 1 1 calc R
H72B H -0.2578 0.8619 0.3891 0.293 Uiso 1 1 calc R
H72C H -0.2148 0.8297 0.3236 0.293 Uiso 1 1 calc R
O73 O -0.0771(4) 0.8842(5) 0.3966(4) 0.130(2) Uani 1 1 d .
B50 B -0.2592(4) 0.1417(4) -0.0091(4) 0.0672(16) Uani 1 1 d .
F51 F -0.3246(5) 0.1834(8) -0.0115(10) 0.318(8) Uani 1 1 d .
F52 F -0.2578(9) 0.1212(7) -0.0773(5) 0.326(9) Uani 1 1 d .
F53 F -0.2619(4) 0.0675(4) 0.0317(4) 0.155(2) Uani 1 1 d .
F54 F -0.1978(4) 0.1969(4) 0.0166(3) 0.150(2) Uani 1 1 d .

loop_
_atom_site_aniso_label
_atom_site_aniso_U_11
_atom_site_aniso_U_22
_atom_site_aniso_U_33
_atom_site_aniso_U_23
_atom_site_aniso_U_13
_atom_site_aniso_U_12
Pt 0.04094(10) 0.04157(11) 0.04085(10) -0.00245(6) 0.01282(7) 0.00138(6)
N1 0.0425(16) 0.0450(18) 0.0388(16) 0.0001(14) 0.0111(13) -0.0006(14)
C2 0.051(2) 0.053(2) 0.041(2) 0.0053(17) 0.0055(18) 0.0055(18)
C3 0.060(3) 0.066(3) 0.039(2) 0.0089(19) 0.0087(19) 0.001(2)
C4 0.050(2) 0.061(3) 0.0407(19) -0.0034(18) 0.0134(17) -0.0079(19)
C5 0.047(2) 0.050(2) 0.045(2) -0.0004(17) 0.0150(17) 0.0025(17)
C6 0.0390(17) 0.041(2) 0.0407(18) -0.0002(15) 0.0118(15) -0.0006(15)
C7 0.0384(17) 0.045(2) 0.0370(17) -0.0004(15) 0.0108(15) -0.0032(15)
C8 0.0418(19) 0.050(2) 0.045(2) 0.0027(17) 0.0150(17) 0.0031(17)
C9 0.0395(19) 0.045(2) 0.050(2) 0.0035(18) 0.0093(17) -0.0020(16)
C10 0.048(2) 0.054(3) 0.039(2) 0.0079(17) 0.0085(17) -0.0029(17)
C11 0.052(2) 0.054(2) 0.0365(18) 0.0016(17) 0.0140(17) 0.0002(18)
N12 0.0450(16) 0.0418(18) 0.0358(15) -0.0001(13) 0.0093(13) -0.0018(14)
C13 0.073(3) 0.080(4) 0.040(2) -0.002(2) 0.019(2) -0.002(3)
C14 0.051(2) 0.057(3) 0.066(3) 0.012(2) 0.014(2) 0.008(2)
C15 0.093(4) 0.112(5) 0.082(4) -0.004(4) 0.054(4) -0.005(4)
C16 0.137(6) 0.167(8) 0.041(3) -0.009(4) 0.021(3) 0.030(6)
C17 0.126(6) 0.098(5) 0.074(4) -0.032(3) 0.049(4) -0.013(4)
C18 0.091(4) 0.067(4) 0.108(5) 0.003(3) 0.027(4) 0.027(3)
C19 0.084(4) 0.090(4) 0.095(4) 0.044(4) 0.025(3) 0.038(3)
C20 0.046(3) 0.096(5) 0.118(5) 0.022(4) 0.016(3) 0.013(3)
N21 0.0478(18) 0.0427(19) 0.0499(18) -0.0044(15) 0.0108(15) -0.0007(15)
C22 0.058(2) 0.052(3) 0.051(2) 0.0021(19) 0.0161(19) 0.002(2)
C23 0.060(3) 0.051(3) 0.064(3) 0.004(2) 0.023(2) -0.001(2)
C24 0.048(2) 0.049(2) 0.070(3) -0.010(2) 0.020(2) -0.002(2)
C25 0.055(2) 0.058(3) 0.062(3) -0.007(2) 0.005(2) -0.001(2)
C26 0.057(2) 0.052(3) 0.051(2) 0.0016(19) 0.0076(19) -0.001(2)
C27 0.067(3) 0.060(3) 0.079(4) -0.010(3) 0.027(3) -0.009(3)
O28 0.125(4) 0.088(3) 0.097(3) 0.001(3) 0.019(3) -0.053(3)
O29 0.077(3) 0.082(3) 0.087(3) -0.014(2) 0.006(2) -0.026(2)
C30 0.049(2) 0.054(3) 0.056(2) -0.002(2) 0.0121(19) -0.013(2)
C31 0.0414(19) 0.048(2) 0.056(2) 0.0008(19) 0.0112(18) -0.0078(17)
C32 0.053(2) 0.056(3) 0.067(3) -0.006(2) 0.008(2) 0.008(2)
C33 0.053(2) 0.058(3) 0.061(3) 0.002(2) -0.001(2) 0.007(2)
C34 0.051(2) 0.048(2) 0.056(2) 0.000(2) 0.0098(19) -0.0042(19)
C35 0.049(2) 0.048(2) 0.061(3) -0.003(2) 0.007(2) -0.0031(18)
C36 0.049(2) 0.045(2) 0.051(2) 0.0035(18) 0.0060(18) -0.0015(18)
C37 0.063(3) 0.064(3) 0.063(3) -0.008(2) 0.015(2) -0.009(2)
O38 0.085(3) 0.089(3) 0.067(2) -0.018(2) 0.007(2) 0.015(2)
O39 0.097(3) 0.092(3) 0.059(2) -0.004(2) -0.001(2) 0.017(3)
C40 0.071(3) 0.060(3) 0.051(2) -0.007(2) 0.033(2) 0.002(2)
C41 0.045(2) 0.051(3) 0.062(3) 0.001(2) 0.0115(19) 0.0109(18)
C60 0.106(5) 0.114(6) 0.073(4) -0.032(4) 0.032(4) -0.020(4)
C61 0.153(11) 0.67(4) 0.095(8) -0.104(14) 0.041(8) -0.140(17)
C62 0.139(7) 0.138(8) 0.086(5) -0.026(5) 0.014(5) 0.012(6)
O63 0.123(5) 0.192(7) 0.093(4) -0.034(4) 0.005(4) 0.020(5)
C70 0.134(7) 0.097(5) 0.158(8) 0.057(5) 0.098(7) 0.048(5)
C71 0.270(14) 0.115(7) 0.197(11) 0.042(7) 0.185(11) 0.061(8)
C72 0.119(9) 0.216(15) 0.275(19) 0.075(12) 0.094(11) 0.049(8)
O73 0.116(4) 0.178(6) 0.121(4) 0.040(4) 0.081(4) 0.057(4)
B50 0.067(4) 0.067(4) 0.066(4) -0.004(3) 0.014(3) -0.006(3)
F51 0.132(6) 0.239(10) 0.60(2) 0.146(13) 0.114(9) 0.070(7)
F52 0.54(2) 0.329(13) 0.170(7) -0.143(8) 0.204(10) -0.301(14)
F53 0.179(5) 0.102(4) 0.180(5) 0.032(4) 0.036(4) -0.025(4)
F54 0.165(5) 0.122(4) 0.134(4) -0.014(3) -0.023(3) -0.072(4)

loop_
_atom_type_symbol
_atom_type_description
_atom_type_scat_dispersion_real
_atom_type_scat_dispersion_imag
_atom_type_scat_source
C C 0.0033 0.0016 'International Tables Vol C Tables 4.2.6.8 and 6.1.1.4'
H H 0.0000 0.0000 'International Tables Vol C Tables 4.2.6.8 and 6.1.1.4'
B B 0.0013 0.0007 'International Tables Vol C Tables 4.2.6.8 and 6.1.1.4'
N N 0.0061 0.0033 'International Tables Vol C Tables 4.2.6.8 and 6.1.1.4'
O O 0.0106 0.0060 'International Tables Vol C Tables 4.2.6.8 and 6.1.1.4'
F F 0.0171 0.0103 'International Tables Vol C Tables 4.2.6.8 and 6.1.1.4'
Pt Pt -1.7033 8.3905 'International Tables Vol C Tables 4.2.6.8 and 6.1.1.4'

loop_
_geom_angle_atom_site_label_1
_geom_angle_atom_site_label_2
_geom_angle_atom_site_label_3
_geom_angle
C40 Pt C41 85.6(2)
C40 Pt C30 84.5(2)
C41 Pt C30 88.9(2)
C40 Pt N12 99.80(17)
C41 Pt N12 174.17(15)
C30 Pt N12 89.52(18)
C40 Pt N1 175.83(17)
C41 Pt N1 98.52(16)
C30 Pt N1 95.96(15)
N12 Pt N1 76.07(12)
C40 Pt N21 90.53(18)
C41 Pt N21 90.65(17)
C30 Pt N21 175.07(15)
N12 Pt N21 91.42(14)
N1 Pt N21 88.96(13)
C2 N1 C6 118.5(3)
C2 N1 Pt 125.4(3)
C6 N1 Pt 116.1(3)
N1 C2 C3 122.3(4)
C2 C3 C4 120.8(4)
C3 C4 C5 116.4(4)
C3 C4 C13 123.0(4)
C5 C4 C13 120.6(4)
C6 C5 C4 120.9(4)
N1 C6 C5 121.0(4)
N1 C6 C7 115.6(3)
C5 C6 C7 123.2(4)
N12 C7 C8 121.1(3)
N12 C7 C6 115.7(3)
C8 C7 C6 123.1(3)
C7 C8 C9 121.3(4)
C8 C9 C10 115.9(4)
C8 C9 C14 121.2(4)
C10 C9 C14 122.9(4)
C11 C10 C9 120.1(4)
N12 C11 C10 123.4(4)
C11 N12 C7 118.0(3)
C11 N12 Pt 125.5(3)
C7 N12 Pt 116.4(2)
C17 C13 C16 108.2(6)
C17 C13 C15 109.3(6)
C16 C13 C15 109.9(5)
C17 C13 C4 109.6(4)
C16 C13 C4 111.4(5)
C15 C13 C4 108.4(4)
C9 C14 C19 111.6(4)
C9 C14 C20 107.1(4)
C19 C14 C20 109.9(5)
C9 C14 C18 109.8(4)
C19 C14 C18 108.0(5)
C20 C14 C18 110.5(5)
C22 N21 C26 117.7(4)
C22 N21 Pt 121.6(3)
C26 N21 Pt 120.6(3)
N21 C22 C23 122.9(4)
C22 C23 C24 119.7(5)
C23 C24 C25 118.0(4)
C23 C24 C27 119.3(5)
C25 C24 C27 122.7(5)
C26 C25 C24 119.2(5)
N21 C26 C25 122.6(4)
O28 C27 O29 124.8(6)
O28 C27 C24 122.8(6)
O29 C27 C24 112.5(5)
C31 C30 Pt 113.9(3)
C32 C31 C36 117.9(4)
C32 C31 C30 120.9(4)
C36 C31 C30 121.1(4)
C33 C32 C31 121.1(4)
C32 C33 C34 121.1(4)
C33 C34 C35 118.2(4)
C33 C34 C37 122.3(4)
C35 C34 C37 119.6(5)
C36 C35 C34 121.1(5)
C35 C36 C31 120.4(4)
O38 C37 O39 124.0(5)
O38 C37 C34 122.2(5)
O39 C37 C34 113.9(5)
O63 C60 C61 117.4(9)
O63 C60 C62 114.4(8)
C61 C60 C62 126.0(8)
O73 C70 C71 121.8(11)
O73 C70 C72 123.5(11)
C71 C70 C72 114.8(9)
F52 B50 F51 107.9(11)
F52 B50 F53 109.2(8)
F51 B50 F53 106.3(8)
F52 B50 F54 106.4(7)
F51 B50 F54 109.5(8)
F53 B50 F54 117.3(7)

loop_
_geom_bond_atom_site_label_1
_geom_bond_atom_site_label_2
_geom_bond_distance
Pt C40 2.056(4)
Pt C41 2.069(4)
Pt C30 2.084(4)
Pt N12 2.143(3)
Pt N1 2.159(3)
Pt N21 2.190(4)
N1 C2 1.340(5)
N1 C6 1.351(5)
C2 C3 1.377(7)
C3 C4 1.378(7)
C4 C5 1.395(6)
C4 C13 1.537(6)
C5 C6 1.387(5)
C6 C7 1.480(5)
C7 N12 1.352(5)
C7 C8 1.385(6)
C8 C9 1.397(6)
C9 C10 1.399(6)
C9 C14 1.520(6)
C10 C11 1.369(6)
C11 N12 1.338(5)
C13 C17 1.520(8)
C13 C16 1.524(8)
C13 C15 1.530(8)
C14 C19 1.526(7)
C14 C20 1.534(7)
C14 C18 1.534(8)
N21 C22 1.340(6)
N21 C26 1.343(6)
C22 C23 1.368(7)
C23 C24 1.375(7)
C24 C25 1.390(7)
C24 C27 1.504(7)
C25 C26 1.376(7)
C27 O28 1.189(7)
C27 O29 1.310(7)
C30 C31 1.489(6)
C31 C32 1.382(6)
C31 C36 1.397(6)
C32 C33 1.369(7)
C33 C34 1.379(7)
C34 C35 1.382(7)
C34 C37 1.488(7)
C35 C36 1.374(7)
C37 O38 1.210(6)
C37 O39 1.298(7)
C60 O63 1.244(9)
C60 C61 1.338(14)
C60 C62 1.471(10)
C70 O73 1.188(9)
C70 C71 1.470(13)
C70 C72 1.473(18)
B50 F52 1.229(10)
B50 F51 1.266(10)
B50 F53 1.311(8)
B50 F54 1.320(8)
